data_4109356
loop_
_publ_author_name
'Luca Bernardi'
'Jes\'us L\'opez-Cantarero'
'Barbara Niess'
'Karl Anker J\/orgensen'

_publ_contact_author 'Overgaard, Jacob'
_publ_contact_author_email jacobo@chem.au.dk
_publ_section_title
;
 Organocatalytic Asymmetric 1,6-Additions of \b-Ketoesters and Glycine
 Imine
;
_journal_name_full 'Journal of the American Chemical Society'
_journal_page_first 5772
_journal_page_last 5778
_journal_paper_doi 10.1021/ja0707097
_journal_volume 129
_journal_year 2007
_chemical_absolute_configuration ad
_chemical_compound_source 'synthesis as described'
_chemical_formula_moiety 'C25 H26 O4'
_chemical_formula_sum 'C25 H26 O4'
_chemical_formula_weight 390.46
_chemical_name_systematic
;
 ?
;
_space_group_IT_number 152
_symmetry_cell_setting trigonal
_symmetry_Int_Tables_number 152
_symmetry_space_group_name_Hall 'P 31 2"'
_symmetry_space_group_name_H-M 'P 31 2 1'
_atom_sites_solution_hydrogens geom
_atom_sites_solution_primary direct
_atom_sites_solution_secondary difmap
_audit_creation_date 2007-01-18T13:16:39-00:00
_audit_creation_method 'WinGX routine CIF_UPDATE'
_cell_angle_alpha 90
_cell_angle_beta 90
_cell_angle_gamma 120
_cell_formula_units_Z 6
_cell_length_a 8.86250(10)
_cell_length_b 8.86250(10)
_cell_length_c 47.1249(12)
_cell_measurement_reflns_used 8509
_cell_measurement_temperature 100(2)
_cell_measurement_theta_max 54.98
_cell_measurement_theta_min 2.813
_cell_measurement_wavelength 1.54
_cell_volume 3205.48(10)
_computing_cell_refinement 'Saint+ (Bruker-Nonius, 2006)'
_computing_data_collection 'Apex2 (Bruker-Nonius, 2006)'
_computing_data_reduction 'Saint+ (Bruker-Nonius, 2006)'
_computing_molecular_graphics 'Ortep-3 for Windows (Farrugia, 1997)'
_computing_publication_material 'WinGX publication routines (Farrugia, 1999)'
_computing_structure_refinement 'SHELXL-97 (Sheldrick, 1997)'
_computing_structure_solution 'SHELXS-97 (Sheldrick, 1997)'
_diffrn_ambient_temperature 100(2)
_diffrn_detector_area_resol_mean 8.333
_diffrn_measured_fraction_theta_full 0.983
_diffrn_measured_fraction_theta_max 0.919
_diffrn_measurement_device_type 'Bruker X8 APEX-II diffractometer'
_diffrn_measurement_method '\f-scans and \w-scans'
_diffrn_radiation_monochromator graphite
_diffrn_radiation_probe x-ray
_diffrn_radiation_type CuK\a
_diffrn_radiation_wavelength 1.54178
_diffrn_reflns_av_R_equivalents 0.0335
_diffrn_reflns_av_unetI/netI 0.0245
_diffrn_reflns_limit_h_max 8
_diffrn_reflns_limit_h_min -7
_diffrn_reflns_limit_k_max 4
_diffrn_reflns_limit_k_min -9
_diffrn_reflns_limit_l_max 49
_diffrn_reflns_limit_l_min -45
_diffrn_reflns_number 10904
_diffrn_reflns_theta_full 46.00
_diffrn_reflns_theta_max 54.87
_diffrn_reflns_theta_min 2.81
_diffrn_source 'fine-focus sealed tube'
_diffrn_standards_number 0
_exptl_absorpt_coefficient_mu 0.651
_exptl_absorpt_correction_T_max 0.9070
_exptl_absorpt_correction_T_min 0.806
_exptl_absorpt_correction_type empirical
_exptl_absorpt_process_details
;
SADABS (Sheldrick, 1993)
;
_exptl_crystal_colour colorless
_exptl_crystal_density_diffrn 1.214
_exptl_crystal_description prism
_exptl_crystal_F_000 1248
_exptl_crystal_size_max 0.3
_exptl_crystal_size_mid 0.2
_exptl_crystal_size_min 0.15
_refine_diff_density_max 0.088
_refine_diff_density_min -0.119
_refine_diff_density_rms 0.026
_refine_ls_abs_structure_details 'Flack H D (1983), Acta Cryst. A39, 876-881, 802 Friedel pairs'
_refine_ls_abs_structure_Flack 0.0(2)
_refine_ls_extinction_method none
_refine_ls_goodness_of_fit_ref 1.022
_refine_ls_hydrogen_treatment constr
_refine_ls_matrix_type full
_refine_ls_number_parameters 262
_refine_ls_number_reflns 2317
_refine_ls_number_restraints 0
_refine_ls_restrained_S_all 1.022
_refine_ls_R_factor_all 0.0283
_refine_ls_R_factor_gt 0.0266
_refine_ls_shift/su_max 0.001
_refine_ls_shift/su_mean 0
_refine_ls_structure_factor_coef Fsqd
_refine_ls_weighting_details 'calc w=1/[\s^2^(Fo^2^)+(0.0374P)^2^+0.5385P] where P=(Fo^2^+2Fc^2^)/3'
_refine_ls_weighting_scheme calc
_refine_ls_wR_factor_gt 0.0641
_refine_ls_wR_factor_ref 0.0649
_reflns_Friedel_coverage 0.529
_reflns_number_gt 2220
_reflns_number_total 2317
_reflns_threshold_expression >2sigma(I)
_cod_data_source_file ja0707097rom20070131_115044.cif
_cod_data_source_block sad
_cod_database_code 4109356

loop_
_symmetry_equiv_pos_as_xyz
'x, y, z'
'-y, x-y, z+1/3'
'-x+y, -x, z+2/3'
'y, x, -z'
'x-y, -y, -z+2/3'
'-x, -x+y, -z+1/3'

loop_
_atom_site_label
_atom_site_type_symbol
_atom_site_fract_x
_atom_site_fract_y
_atom_site_fract_z
_atom_site_U_iso_or_equiv
_atom_site_adp_type
_atom_site_occupancy
_atom_site_symmetry_multiplicity
_atom_site_calc_flag
_atom_site_refinement_flags
O3 O 0.42944(16) 0.51186(16) 0.93648(3) 0.0251(3) Uani 1 1 d .
O4 O 0.35633(18) 0.26294(19) 0.91266(3) 0.0360(4) Uani 1 1 d .
O2 O 0.05280(17) 0.19996(18) 0.96946(3) 0.0282(3) Uani 1 1 d .
O1 O -0.48969(19) -0.19347(19) 0.85705(3) 0.0388(4) Uani 1 1 d .
C1 C -0.7430(3) -0.1694(2) 0.85739(4) 0.0232(5) Uani 1 1 d .
C2 C 0.0961(2) 0.4902(2) 0.96395(4) 0.0207(5) Uani 1 1 d .
C3 C 0.6174(2) 0.5688(3) 0.94034(4) 0.0263(5) Uani 1 1 d .
C4 C 0.0943(3) 0.7046(3) 0.99422(4) 0.0278(5) Uani 1 1 d .
H4 H 0.0819 0.7415 1.0121 0.033 Uiso 1 1 calc R
C5 C -0.4547(2) 0.0546(3) 0.88193(4) 0.0261(5) Uani 1 1 d .
H5A H -0.4694 0.1466 0.8736 0.031 Uiso 1 1 calc R
H5B H -0.5005 0.035 0.9011 0.031 Uiso 1 1 calc R
C6 C 0.1313(2) 0.5984(2) 0.94050(4) 0.0220(5) Uani 1 1 d .
C7 C 0.1293(2) 0.8136(3) 0.97097(4) 0.0282(5) Uani 1 1 d .
H7 H 0.1401 0.9227 0.9735 0.034 Uiso 1 1 calc R
C8 C 0.1483(2) 0.7625(3) 0.94410(4) 0.0267(5) Uani 1 1 d .
H8 H 0.172 0.8364 0.9287 0.032 Uiso 1 1 calc R
C9 C -0.8306(3) -0.0859(3) 0.86744(4) 0.0237(5) Uani 1 1 d .
H9 H -0.7738 0.0103 0.8793 0.028 Uiso 1 1 calc R
C10 C -0.8309(3) -0.3132(3) 0.83964(4) 0.0280(5) Uani 1 1 d .
H10 H -0.7736 -0.3698 0.8329 0.034 Uiso 1 1 calc R
C11 C -1.0027(3) -0.1469(3) 0.85966(4) 0.0264(5) Uani 1 1 d .
H11 H -1.0612 -0.0917 0.8664 0.032 Uiso 1 1 calc R
C12 C -1.0871(3) -0.2895(3) 0.84193(4) 0.0300(5) Uani 1 1 d .
H12 H -1.2022 -0.3292 0.8367 0.036 Uiso 1 1 calc R
C13 C 0.0884(2) 0.3275(3) 0.95517(4) 0.0210(5) Uani 1 1 d .
C14 C -1.0020(3) -0.3732(3) 0.83191(4) 0.0310(5) Uani 1 1 d .
H14 H -1.0595 -0.4694 0.82 0.037 Uiso 1 1 calc R
C15 C 0.0776(2) 0.5420(3) 0.99104(4) 0.0248(5) Uani 1 1 d .
H15 H 0.0546 0.469 1.0066 0.03 Uiso 1 1 calc R
C16 C -0.5578(3) -0.1100(3) 0.86486(4) 0.0255(5) Uani 1 1 d .
C17 C 0.0134(2) 0.1796(3) 0.90670(4) 0.0252(5) Uani 1 1 d .
H17A H 0.0542 0.1934 0.8873 0.03 Uiso 1 1 calc R
H17B H 0.0185 0.0816 0.9147 0.03 Uiso 1 1 calc R
C18 C 0.3199(3) 0.3652(3) 0.92301(4) 0.0240(5) Uani 1 1 d .
C19 C 0.6812(3) 0.7378(3) 0.95643(5) 0.0362(6) Uani 1 1 d .
H19A H 0.6237 0.7141 0.9745 0.054 Uiso 1 1 calc R
H19B H 0.6556 0.8144 0.9457 0.054 Uiso 1 1 calc R
H19C H 0.8047 0.792 0.9593 0.054 Uiso 1 1 calc R
C20 C 0.1430(3) 0.5126(3) 0.91360(4) 0.0245(5) Uani 1 1 d .
H20A H 0.2506 0.588 0.9036 0.029 Uiso 1 1 calc R
H20B H 0.0456 0.4861 0.9012 0.029 Uiso 1 1 calc R
C21 C -0.1724(3) 0.1369(2) 0.90637(4) 0.0250(5) Uani 1 1 d .
H21 H -0.2267 0.1268 0.9237 0.03 Uiso 1 1 calc R
C22 C 0.1380(3) 0.3436(3) 0.92328(4) 0.0208(5) Uani 1 1 d .
C23 C -0.2647(3) 0.1125(3) 0.88305(4) 0.0264(5) Uani 1 1 d .
H23 H -0.2064 0.1331 0.8658 0.032 Uiso 1 1 calc R
C24 C 0.6337(3) 0.4348(3) 0.95805(4) 0.0345(6) Uani 1 1 d .
H24A H 0.576 0.4205 0.9759 0.052 Uiso 1 1 calc R
H24B H 0.7546 0.4736 0.9613 0.052 Uiso 1 1 calc R
H24C H 0.5808 0.3255 0.9482 0.052 Uiso 1 1 calc R
C25 C 0.7025(3) 0.5992(3) 0.91150(4) 0.0430(6) Uani 1 1 d .
H25A H 0.6584 0.4899 0.9018 0.065 Uiso 1 1 calc R
H25B H 0.8264 0.6519 0.9138 0.065 Uiso 1 1 calc R
H25C H 0.6768 0.6752 0.9006 0.065 Uiso 1 1 calc R

loop_
_atom_site_aniso_label
_atom_site_aniso_U_11
_atom_site_aniso_U_22
_atom_site_aniso_U_33
_atom_site_aniso_U_23
_atom_site_aniso_U_13
_atom_site_aniso_U_12
O3 0.0165(8) 0.0249(8) 0.0328(7) -0.0013(7) 0.0001(6) 0.0095(7)
O4 0.0270(9) 0.0421(10) 0.0439(8) -0.0179(8) -0.0043(6) 0.0212(8)
O2 0.0306(8) 0.0254(9) 0.0310(7) 0.0043(7) 0.0026(6) 0.0159(7)
O1 0.0334(9) 0.0318(9) 0.0540(9) -0.0122(7) -0.0053(7) 0.0184(8)
C1 0.0251(12) 0.0201(12) 0.0216(10) 0.0003(9) -0.0010(9) 0.0092(10)
C2 0.0137(11) 0.0205(12) 0.0263(11) -0.0017(9) -0.0022(9) 0.0074(9)
C3 0.0129(11) 0.0280(13) 0.0347(12) 0.0019(10) -0.0015(9) 0.0077(10)
C4 0.0222(12) 0.0291(13) 0.0303(11) -0.0108(10) -0.0024(9) 0.0116(11)
C5 0.0254(13) 0.0247(12) 0.0288(10) -0.0016(9) -0.0034(9) 0.0130(10)
C6 0.0117(11) 0.0226(12) 0.0293(11) -0.0033(9) -0.0027(9) 0.0069(10)
C7 0.0188(12) 0.0233(12) 0.0415(12) -0.0063(10) -0.0044(9) 0.0098(10)
C8 0.0193(11) 0.0260(13) 0.0345(12) 0.0019(10) -0.0032(9) 0.0110(10)
C9 0.0258(13) 0.0210(11) 0.0196(10) 0.0006(9) 0.0003(9) 0.0081(10)
C10 0.0303(14) 0.0200(12) 0.0305(11) -0.0010(10) 0.0001(10) 0.0100(11)
C11 0.0255(13) 0.0233(13) 0.0276(11) 0.0007(10) 0.0000(9) 0.0100(11)
C12 0.0241(12) 0.0254(13) 0.0317(11) -0.0001(10) -0.0037(10) 0.0057(11)
C13 0.0111(11) 0.0243(12) 0.0268(11) -0.0005(10) -0.0024(8) 0.0082(9)
C14 0.0301(15) 0.0194(12) 0.0329(11) -0.0058(9) -0.0045(10) 0.0044(11)
C15 0.0175(12) 0.0283(14) 0.0257(11) -0.0013(9) -0.0014(9) 0.0092(10)
C16 0.0301(13) 0.0203(12) 0.0257(10) 0.0010(9) 0.0001(9) 0.0123(11)
C17 0.0229(12) 0.0267(12) 0.0271(11) -0.0026(9) -0.0008(9) 0.0133(10)
C18 0.0225(12) 0.0254(13) 0.0216(10) -0.0027(10) -0.0017(9) 0.0100(11)
C19 0.0230(12) 0.0276(14) 0.0522(14) -0.0020(11) -0.0062(10) 0.0083(11)
C20 0.0193(12) 0.0263(12) 0.0262(11) 0.0023(9) -0.0006(9) 0.0101(10)
C21 0.0246(12) 0.0225(12) 0.0265(11) -0.0039(9) -0.0005(9) 0.0109(10)
C22 0.0186(11) 0.0203(12) 0.0237(10) -0.0016(9) -0.0004(9) 0.0098(10)
C23 0.0265(12) 0.0243(12) 0.0280(11) -0.0014(9) -0.0001(10) 0.0122(10)
C24 0.0273(13) 0.0341(14) 0.0413(12) -0.0015(11) -0.0068(10) 0.0147(11)
C25 0.0222(13) 0.0578(16) 0.0417(13) 0.0072(12) 0.0058(10) 0.0145(12)

loop_
_atom_type_symbol
_atom_type_description
_atom_type_scat_dispersion_real
_atom_type_scat_dispersion_imag
_atom_type_scat_source
C C 0.0181 0.0091 'International Tables Vol C Tables 4.2.6.8 and 6.1.1.4'
H H 0 0 'International Tables Vol C Tables 4.2.6.8 and 6.1.1.4'
O O 0.0492 0.0322 'International Tables Vol C Tables 4.2.6.8 and 6.1.1.4'

loop_
_geom_angle_atom_site_label_1
_geom_angle_atom_site_label_2
_geom_angle_atom_site_label_3
_geom_angle
C18 O3 C3 122.30(14)
C10 C1 C9 118.96(18)
C10 C1 C16 118.50(18)
C9 C1 C16 122.54(17)
C6 C2 C15 121.51(18)
C6 C2 C13 109.71(16)
C15 C2 C13 128.76(18)
O3 C3 C25 108.91(16)
O3 C3 C19 101.37(15)
C25 C3 C19 111.60(18)
O3 C3 C24 109.26(16)
C25 C3 C24 113.60(18)
C19 C3 C24 111.37(16)
C15 C4 C7 120.66(18)
C15 C4 H4 119.7
C7 C4 H4 119.7
C23 C5 C16 112.56(16)
C23 C5 H5A 109.1
C16 C5 H5A 109.1
C23 C5 H5B 109.1
C16 C5 H5B 109.1
H5A C5 H5B 107.8
C2 C6 C8 119.44(17)
C2 C6 C20 111.58(17)
C8 C6 C20 128.97(17)
C8 C7 C4 121.05(19)
C8 C7 H7 119.5
C4 C7 H7 119.5
C7 C8 C6 119.02(19)
C7 C8 H8 120.5
C6 C8 H8 120.5
C11 C9 C1 119.84(18)
C11 C9 H9 120.1
C1 C9 H9 120.1
C14 C10 C1 120.96(19)
C14 C10 H10 119.5
C1 C10 H10 119.5
C12 C11 C9 120.22(19)
C12 C11 H11 119.9
C9 C11 H11 119.9
C14 C12 C11 120.45(19)
C14 C12 H12 119.8
C11 C12 H12 119.8
O2 C13 C2 128.38(17)
O2 C13 C22 123.55(17)
C2 C13 C22 108.07(16)
C12 C14 C10 119.56(18)
C12 C14 H14 120.2
C10 C14 H14 120.2
C4 C15 C2 118.31(18)
C4 C15 H15 120.8
C2 C15 H15 120.8
O1 C16 C1 120.29(18)
O1 C16 C5 120.16(18)
C1 C16 C5 119.55(18)
C21 C17 C22 115.28(16)
C21 C17 H17A 108.5
C22 C17 H17A 108.5
C21 C17 H17B 108.5
C22 C17 H17B 108.5
H17A C17 H17B 107.5
O4 C18 O3 125.99(18)
O4 C18 C22 124.91(18)
O3 C18 C22 109.09(16)
C3 C19 H19A 109.5
C3 C19 H19B 109.5
H19A C19 H19B 109.5
C3 C19 H19C 109.5
H19A C19 H19C 109.5
H19B C19 H19C 109.5
C6 C20 C22 105.34(14)
C6 C20 H20A 110.7
C22 C20 H20A 110.7
C6 C20 H20B 110.7
C22 C20 H20B 110.7
H20A C20 H20B 108.8
C23 C21 C17 124.31(18)
C23 C21 H21 117.8
C17 C21 H21 117.8
C18 C22 C17 109.29(16)
C18 C22 C20 111.08(17)
C17 C22 C20 115.29(16)
C18 C22 C13 104.63(14)
C17 C22 C13 111.77(16)
C20 C22 C13 104.18(15)
C21 C23 C5 125.74(18)
C21 C23 H23 117.1
C5 C23 H23 117.1
C3 C24 H24A 109.5
C3 C24 H24B 109.5
H24A C24 H24B 109.5
C3 C24 H24C 109.5
H24A C24 H24C 109.5
H24B C24 H24C 109.5
C3 C25 H25A 109.5
C3 C25 H25B 109.5
H25A C25 H25B 109.5
C3 C25 H25C 109.5
H25A C25 H25C 109.5
H25B C25 H25C 109.5

loop_
_geom_bond_atom_site_label_1
_geom_bond_atom_site_label_2
_geom_bond_distance
O3 C18 1.332(2)
O3 C3 1.491(2)
O4 C18 1.206(2)
O2 C13 1.214(2)
O1 C16 1.222(2)
C1 C10 1.393(3)
C1 C9 1.396(3)
C1 C16 1.494(3)
C2 C6 1.392(3)
C2 C15 1.394(3)
C2 C13 1.469(3)
C3 C25 1.512(3)
C3 C19 1.514(3)
C3 C24 1.516(3)
C4 C15 1.381(3)
C4 C7 1.389(3)
C4 H4 0.93
C5 C23 1.496(3)
C5 C16 1.509(3)
C5 H5A 0.97
C5 H5B 0.97
C6 C8 1.396(3)
C6 C20 1.509(3)
C7 C8 1.383(3)
C7 H7 0.93
C8 H8 0.93
C9 C11 1.388(3)
C9 H9 0.93
C10 C14 1.382(3)
C10 H10 0.93
C11 C12 1.382(3)
C11 H11 0.93
C12 C14 1.379(3)
C12 H12 0.93
C13 C22 1.552(3)
C14 H14 0.93
C15 H15 0.93
C17 C21 1.493(3)
C17 C22 1.529(3)
C17 H17A 0.97
C17 H17B 0.97
C18 C22 1.526(3)
C19 H19A 0.96
C19 H19B 0.96
C19 H19C 0.96
C20 C22 1.545(3)
C20 H20A 0.97
C20 H20B 0.97
C21 C23 1.322(3)
C21 H21 0.93
C23 H23 0.93
C24 H24A 0.96
C24 H24B 0.96
C24 H24C 0.96
C25 H25A 0.96
C25 H25B 0.96
C25 H25C 0.96

loop_
_geom_torsion_atom_site_label_1
_geom_torsion_atom_site_label_2
_geom_torsion_atom_site_label_3
_geom_torsion_atom_site_label_4
_geom_torsion
C18 O3 C3 C25 62.2(2)
C18 O3 C3 C19 180.00(15)
C18 O3 C3 C24 -62.4(2)
C15 C2 C6 C8 -0.1(3)
C13 C2 C6 C8 -178.56(17)
C15 C2 C6 C20 -179.22(17)
C13 C2 C6 C20 2.3(2)
C15 C4 C7 C8 0.0(3)
C4 C7 C8 C6 0.2(3)
C2 C6 C8 C7 -0.1(3)
C20 C6 C8 C7 178.83(18)
C10 C1 C9 C11 0.0(3)
C16 C1 C9 C11 179.77(17)
C9 C1 C10 C14 0.2(3)
C16 C1 C10 C14 -179.63(17)
C1 C9 C11 C12 -0.3(3)
C9 C11 C12 C14 0.4(3)
C6 C2 C13 O2 -176.24(18)
C15 C2 C13 O2 5.4(3)
C6 C2 C13 C22 4.7(2)
C15 C2 C13 C22 -173.66(19)
C11 C12 C14 C10 -0.2(3)
C1 C10 C14 C12 0.0(3)
C7 C4 C15 C2 -0.2(3)
C6 C2 C15 C4 0.3(3)
C13 C2 C15 C4 178.44(19)
C10 C1 C16 O1 -4.9(3)
C9 C1 C16 O1 175.36(18)
C10 C1 C16 C5 174.67(17)
C9 C1 C16 C5 -5.1(3)
C23 C5 C16 O1 9.9(3)
C23 C5 C16 C1 -169.63(16)
C3 O3 C18 O4 0.2(3)
C3 O3 C18 C22 178.87(15)
C2 C6 C20 C22 -8.3(2)
C8 C6 C20 C22 172.71(19)
C22 C17 C21 C23 125.5(2)
O4 C18 C22 C17 -3.9(3)
O3 C18 C22 C17 177.48(14)
O4 C18 C22 C20 -132.20(19)
O3 C18 C22 C20 49.15(18)
O4 C18 C22 C13 115.96(19)
O3 C18 C22 C13 -62.69(19)
C21 C17 C22 C18 177.10(15)
C21 C17 C22 C20 -57.0(2)
C21 C17 C22 C13 61.8(2)
C6 C20 C22 C18 -101.78(17)
C6 C20 C22 C17 133.20(16)
C6 C20 C22 C13 10.3(2)
O2 C13 C22 C18 -71.8(2)
C2 C13 C22 C18 107.32(17)
O2 C13 C22 C17 46.3(2)
C2 C13 C22 C17 -134.52(17)
O2 C13 C22 C20 171.48(17)
C2 C13 C22 C20 -9.4(2)
C17 C21 C23 C5 174.39(19)
C16 C5 C23 C21 -122.6(2)
